data_1516549
loop_
_publ_author_name
'Carr, Kevin J. T.'
'Davies, David L.'
'Macgregor, Stuart A.'
'Singh, Kuldip'
'Villa-Marcos, Barbara'

_publ_section_title
;
 Metal control of selectivity in acetate-assisted C--H bond activation: an
 experimental and computational study of heterocyclic, vinylic and
 phenylic C(sp2)--H bonds at Ir and Rh
;
_journal_issue 6
_journal_name_full 'Chemical Science'
_journal_page_first 2340
_journal_paper_doi 10.1039/c4sc00738g
_journal_volume 5
_journal_year 2014
_chemical_formula_moiety 'C23 H27 Cl N Rh S, C H2 Cl2'
_chemical_formula_sum 'C24 H29 Cl3 N Rh S'
_chemical_formula_weight 572.80
_chemical_name_systematic
; 
 ? 
;
_space_group_IT_number 14
_symmetry_cell_setting monoclinic
_symmetry_space_group_name_Hall '-P 2ybc'
_symmetry_space_group_name_H-M 'P 1 21/c 1'
_atom_sites_solution_hydrogens geom
_atom_sites_solution_primary direct
_atom_sites_solution_secondary difmap
_audit_creation_method SHELXL-97
_cell_angle_alpha 90.00
_cell_angle_beta 104.834(5)
_cell_angle_gamma 90.00
_cell_formula_units_Z 4
_cell_length_a 10.631(3)
_cell_length_b 14.413(4)
_cell_length_c 16.681(4)
_cell_measurement_reflns_used 869
_cell_measurement_temperature 150(2)
_cell_measurement_theta_max 23.490
_cell_measurement_theta_min 2.526
_cell_volume 2470.8(11)
_computing_cell_refinement 'Bruker SMART'
_computing_data_collection 'Bruker SMART'
_computing_data_reduction 'Bruker SHELXTL'
_computing_molecular_graphics 'Bruker SHELXTL'
_computing_publication_material 'Bruker SHELXTL'
_computing_structure_refinement 'SHELXL-97 (Sheldrick, 1997)'
_computing_structure_solution 'SHELXS-97 (Sheldrick, 1990)'
_diffrn_ambient_temperature 150(2)
_diffrn_measured_fraction_theta_full 0.993
_diffrn_measured_fraction_theta_max 0.993
_diffrn_measurement_device_type 'Bruker Apex 2000 CCD area detector'
_diffrn_measurement_method 'phi and omega scans'
_diffrn_radiation_monochromator graphite
_diffrn_radiation_source 'fine-focus sealed tube'
_diffrn_radiation_type MoK\a
_diffrn_radiation_wavelength 0.71073
_diffrn_reflns_av_R_equivalents 0.1170
_diffrn_reflns_av_sigmaI/netI 0.1228
_diffrn_reflns_limit_h_max 13
_diffrn_reflns_limit_h_min -12
_diffrn_reflns_limit_k_max 17
_diffrn_reflns_limit_k_min -17
_diffrn_reflns_limit_l_max 20
_diffrn_reflns_limit_l_min -20
_diffrn_reflns_number 19112
_diffrn_reflns_theta_full 26.00
_diffrn_reflns_theta_max 26.00
_diffrn_reflns_theta_min 1.90
_exptl_absorpt_coefficient_mu 1.112
_exptl_absorpt_correction_T_max 0.831
_exptl_absorpt_correction_T_min 0.471
_exptl_absorpt_correction_type empirical
_exptl_absorpt_process_details
;
absorption correction based on 4896 reflections(SADABS);Rint 0.0810 before
correction and 0.0561 after.
;
_exptl_crystal_colour orange
_exptl_crystal_density_diffrn 1.540
_exptl_crystal_density_method 'not measured'
_exptl_crystal_description plate
_exptl_crystal_F_000 1168
_exptl_crystal_size_max 0.27
_exptl_crystal_size_mid 0.20
_exptl_crystal_size_min 0.03
_refine_diff_density_max 0.701
_refine_diff_density_min -0.535
_refine_diff_density_rms 0.121
_refine_ls_extinction_method none
_refine_ls_goodness_of_fit_ref 0.903
_refine_ls_hydrogen_treatment constr
_refine_ls_matrix_type full
_refine_ls_number_parameters 278
_refine_ls_number_reflns 4823
_refine_ls_number_restraints 0
_refine_ls_restrained_S_all 0.903
_refine_ls_R_factor_all 0.0928
_refine_ls_R_factor_gt 0.0517
_refine_ls_shift/su_max 0.001
_refine_ls_shift/su_mean 0.000
_refine_ls_structure_factor_coef Fsqd
_refine_ls_weighting_details 'calc w=1/[\s^2^(Fo^2^)+(0.0181P)^2^+0.0000P] where P=(Fo^2^+2Fc^2^)/3'
_refine_ls_weighting_scheme calc
_refine_ls_wR_factor_gt 0.0790
_refine_ls_wR_factor_ref 0.0878
_reflns_number_gt 3141
_reflns_number_total 4823
_reflns_threshold_expression >2sigma(I)
_cod_data_source_file c4sc00738g1.cif
_cod_data_source_block 13065
_cod_depositor_comments
;
The following automatic conversions were performed:

'_symmetry_cell_setting' value 'Monoclinic' changed to 'monoclinic'
according to
/usr/data/users/saulius/crontab/automatic-downloads/current/RSC/lib/dictionaries/cif_core.dic
dictionary named 'cif_core.dic' version 2.4.2 from 2011-04-26.

Automatic conversion script
Id: cif_fix_values 2281 2013-09-26 08:29:07Z andrius 
;
_cod_original_cell_volume 2470.9(11)
_cod_original_sg_symbol_H-M P2(1)/c
_cod_database_code 1516549

loop_
_symmetry_equiv_pos_as_xyz
'x, y, z'
'-x, y+1/2, -z+1/2'
'-x, -y, -z'
'x, -y-1/2, z-1/2'

loop_
_atom_site_label
_atom_site_type_symbol
_atom_site_fract_x
_atom_site_fract_y
_atom_site_fract_z
_atom_site_U_iso_or_equiv
_atom_site_adp_type
_atom_site_occupancy
_atom_site_symmetry_multiplicity
_atom_site_calc_flag
_atom_site_refinement_flags
Rh1 Rh 0.42627(4) 0.28611(3) 0.61953(2) 0.02101(12) Uani 1 1 d .
Cl1 Cl 0.50607(12) 0.16702(8) 0.71768(8) 0.0288(3) Uani 1 1 d .
S1 S 0.77631(13) 0.45888(10) 0.72623(9) 0.0338(4) Uani 1 1 d .
N1 N 0.4208(4) 0.3781(3) 0.7162(2) 0.0214(10) Uani 1 1 d .
C1 C 0.5220(5) 0.4291(3) 0.7411(3) 0.0238(12) Uani 1 1 d .
H1 H 0.5287 0.4748 0.7831 0.029 Uiso 1 1 calc R
C2 C 0.6223(5) 0.4126(3) 0.7018(3) 0.0250(12) Uani 1 1 d .
C3 C 0.6044(5) 0.3431(3) 0.6438(3) 0.0231(12) Uani 1 1 d .
C4 C 0.7212(5) 0.3281(3) 0.6208(3) 0.0269(13) Uani 1 1 d .
H4 H 0.7299 0.2828 0.5812 0.032 Uiso 1 1 calc R
C5 C 0.8193(5) 0.3836(4) 0.6599(3) 0.0345(14) Uani 1 1 d .
H5 H 0.9041 0.3809 0.6512 0.041 Uiso 1 1 calc R
C6 C 0.2972(6) 0.3477(4) 0.5152(3) 0.0334(14) Uani 1 1 d .
C7 C 0.2193(5) 0.2839(5) 0.5459(3) 0.0383(15) Uani 1 1 d .
C8 C 0.2692(5) 0.1966(4) 0.5441(3) 0.0334(14) Uani 1 1 d .
C9 C 0.3783(5) 0.2040(4) 0.5098(3) 0.0291(13) Uani 1 1 d .
C10 C 0.3903(5) 0.2972(4) 0.4880(3) 0.0332(14) Uani 1 1 d .
C11 C 0.2696(8) 0.4488(4) 0.5017(4) 0.101(3) Uani 1 1 d .
H11A H 0.3400 0.4781 0.4827 0.152 Uiso 1 1 calc R
H11B H 0.2636 0.4775 0.5538 0.152 Uiso 1 1 calc R
H11C H 0.1871 0.4571 0.4597 0.152 Uiso 1 1 calc R
C12 C 0.1015(5) 0.3103(6) 0.5758(4) 0.095(3) Uani 1 1 d .
H12A H 0.0873 0.2637 0.6154 0.143 Uiso 1 1 calc R
H12B H 0.0248 0.3132 0.5284 0.143 Uiso 1 1 calc R
H12C H 0.1158 0.3710 0.6030 0.143 Uiso 1 1 calc R
C13 C 0.2218(7) 0.1078(5) 0.5708(4) 0.087(3) Uani 1 1 d .
H13A H 0.1683 0.1205 0.6094 0.131 Uiso 1 1 calc R
H13B H 0.2963 0.0693 0.5983 0.131 Uiso 1 1 calc R
H13C H 0.1695 0.0749 0.5221 0.131 Uiso 1 1 calc R
C14 C 0.4565(6) 0.1242(5) 0.4930(4) 0.082(3) Uani 1 1 d .
H14A H 0.4060 0.0895 0.4449 0.122 Uiso 1 1 calc R
H14B H 0.4781 0.0833 0.5415 0.122 Uiso 1 1 calc R
H14C H 0.5368 0.1471 0.4814 0.122 Uiso 1 1 calc R
C15 C 0.4792(6) 0.3336(5) 0.4404(3) 0.074(2) Uani 1 1 d .
H15A H 0.4357 0.3319 0.3810 0.112 Uiso 1 1 calc R
H15B H 0.5579 0.2954 0.4513 0.112 Uiso 1 1 calc R
H15C H 0.5028 0.3978 0.4572 0.112 Uiso 1 1 calc R
C16 C 0.3173(5) 0.3855(3) 0.7563(3) 0.0204(11) Uani 1 1 d .
C17 C 0.2772(5) 0.4695(3) 0.7793(3) 0.0251(12) Uani 1 1 d .
H17 H 0.3167 0.5251 0.7672 0.030 Uiso 1 1 calc R
C18 C 0.1795(5) 0.4734(4) 0.8199(3) 0.0261(13) Uani 1 1 d .
C19 C 0.1218(5) 0.3920(4) 0.8347(3) 0.0266(13) Uani 1 1 d .
H19 H 0.0543 0.3943 0.8626 0.032 Uiso 1 1 calc R
C20 C 0.1587(5) 0.3072(3) 0.8102(3) 0.0240(12) Uani 1 1 d .
C21 C 0.2569(5) 0.3045(3) 0.7706(3) 0.0230(12) Uani 1 1 d .
H21 H 0.2835 0.2468 0.7530 0.028 Uiso 1 1 calc R
C22 C 0.1385(5) 0.5650(4) 0.8474(3) 0.0419(16) Uani 1 1 d .
H22A H 0.1757 0.5723 0.9072 0.063 Uiso 1 1 calc R
H22B H 0.0433 0.5673 0.8352 0.063 Uiso 1 1 calc R
H22C H 0.1696 0.6151 0.8178 0.063 Uiso 1 1 calc R
C23 C 0.0910(5) 0.2200(4) 0.8246(3) 0.0340(13) Uani 1 1 d .
H23A H 0.0123 0.2114 0.7793 0.051 Uiso 1 1 calc R
H23B H 0.0669 0.2246 0.8774 0.051 Uiso 1 1 calc R
H23C H 0.1493 0.1670 0.8264 0.051 Uiso 1 1 calc R
C24 C 0.7642(5) 0.2604(3) 0.8551(3) 0.0387(15) Uani 1 1 d .
H24A H 0.8083 0.2759 0.8113 0.046 Uiso 1 1 calc R
H24B H 0.6691 0.2633 0.8303 0.046 Uiso 1 1 calc R
Cl2 Cl 0.80688(14) 0.14789(10) 0.89092(9) 0.0462(4) Uani 1 1 d .
Cl3 Cl 0.80694(17) 0.34154(11) 0.93441(9) 0.0579(5) Uani 1 1 d .

loop_
_atom_site_aniso_label
_atom_site_aniso_U_11
_atom_site_aniso_U_22
_atom_site_aniso_U_33
_atom_site_aniso_U_23
_atom_site_aniso_U_13
_atom_site_aniso_U_12
Rh1 0.0238(2) 0.0212(2) 0.0180(2) -0.0010(2) 0.00532(16) 0.0004(2)
Cl1 0.0323(8) 0.0240(7) 0.0267(7) 0.0034(6) 0.0014(6) 0.0040(6)
S1 0.0282(8) 0.0351(9) 0.0382(9) -0.0007(7) 0.0090(7) -0.0068(7)
N1 0.029(3) 0.019(2) 0.016(2) 0.0013(18) 0.007(2) 0.001(2)
C1 0.036(3) 0.012(3) 0.021(3) 0.002(2) 0.004(3) 0.001(2)
C2 0.025(3) 0.025(3) 0.027(3) 0.004(2) 0.010(3) -0.005(2)
C3 0.030(3) 0.021(3) 0.020(3) 0.008(2) 0.010(2) 0.007(2)
C4 0.031(3) 0.031(3) 0.019(3) -0.002(2) 0.007(3) -0.001(3)
C5 0.034(4) 0.035(3) 0.037(4) 0.004(3) 0.014(3) 0.003(3)
C6 0.050(4) 0.024(3) 0.016(3) -0.005(2) -0.008(3) 0.003(3)
C7 0.025(3) 0.069(4) 0.014(3) -0.009(3) -0.007(2) 0.009(3)
C8 0.039(4) 0.035(4) 0.019(3) 0.000(3) -0.005(3) -0.016(3)
C9 0.027(3) 0.033(3) 0.023(3) -0.011(3) -0.001(2) 0.005(3)
C10 0.033(3) 0.049(4) 0.017(3) -0.009(3) 0.005(2) -0.017(3)
C11 0.163(9) 0.032(4) 0.066(5) -0.007(4) -0.050(5) 0.028(5)
C12 0.022(4) 0.224(10) 0.034(4) -0.030(5) -0.005(3) 0.038(5)
C13 0.108(6) 0.080(6) 0.050(5) 0.029(4) -0.023(4) -0.067(5)
C14 0.067(5) 0.080(5) 0.074(5) -0.058(4) -0.025(4) 0.042(4)
C15 0.079(5) 0.127(7) 0.019(4) 0.000(4) 0.015(4) -0.046(5)
C16 0.023(3) 0.021(3) 0.016(3) -0.001(2) 0.003(2) -0.004(2)
C17 0.031(3) 0.022(3) 0.021(3) -0.001(2) 0.002(2) 0.000(2)
C18 0.025(3) 0.034(3) 0.018(3) -0.003(2) 0.003(2) 0.006(3)
C19 0.020(3) 0.041(4) 0.020(3) -0.002(3) 0.007(2) 0.006(3)
C20 0.026(3) 0.027(3) 0.018(3) -0.002(2) 0.004(2) -0.004(2)
C21 0.024(3) 0.023(3) 0.021(3) -0.003(2) 0.004(2) 0.002(2)
C22 0.041(4) 0.038(4) 0.047(4) -0.009(3) 0.012(3) 0.009(3)
C23 0.031(3) 0.039(3) 0.033(3) -0.004(3) 0.009(3) -0.008(3)
C24 0.041(4) 0.032(3) 0.039(4) 0.004(3) 0.003(3) -0.004(3)
Cl2 0.0444(10) 0.0404(9) 0.0490(10) 0.0136(8) 0.0032(8) -0.0062(8)
Cl3 0.0784(13) 0.0535(11) 0.0447(10) -0.0162(8) 0.0208(9) -0.0149(10)

loop_
_atom_type_symbol
_atom_type_description
_atom_type_scat_dispersion_real
_atom_type_scat_dispersion_imag
_atom_type_scat_source
C C 0.0033 0.0016 'International Tables Vol C Tables 4.2.6.8 and 6.1.1.4'
H H 0.0000 0.0000 'International Tables Vol C Tables 4.2.6.8 and 6.1.1.4'
N N 0.0061 0.0033 'International Tables Vol C Tables 4.2.6.8 and 6.1.1.4'
S S 0.1246 0.1234 'International Tables Vol C Tables 4.2.6.8 and 6.1.1.4'
Cl Cl 0.1484 0.1585 'International Tables Vol C Tables 4.2.6.8 and 6.1.1.4'
Rh Rh -1.1178 0.9187 'International Tables Vol C Tables 4.2.6.8 and 6.1.1.4'

loop_
_geom_angle_atom_site_label_1
_geom_angle_atom_site_label_2
_geom_angle_atom_site_label_3
_geom_angle
C3 Rh1 N1 78.28(18)
C3 Rh1 C6 111.9(2)
N1 Rh1 C6 103.11(18)
C3 Rh1 C9 114.0(2)
N1 Rh1 C9 164.48(17)
C6 Rh1 C9 64.15(19)
C3 Rh1 C10 95.04(19)
N1 Rh1 C10 135.14(19)
C6 Rh1 C10 38.31(19)
C9 Rh1 C10 38.51(19)
C3 Rh1 C8 152.0(2)
N1 Rh1 C8 129.46(19)
C6 Rh1 C8 62.9(2)
C9 Rh1 C8 38.05(18)
C10 Rh1 C8 63.38(19)
C3 Rh1 C7 149.7(2)
N1 Rh1 C7 102.42(18)
C6 Rh1 C7 38.0(2)
C9 Rh1 C7 62.14(19)
C10 Rh1 C7 62.78(19)
C8 Rh1 C7 35.78(19)
C3 Rh1 Cl1 90.28(13)
N1 Rh1 Cl1 90.13(11)
C6 Rh1 Cl1 155.88(16)
C9 Rh1 Cl1 98.97(15)
C10 Rh1 Cl1 134.56(16)
C8 Rh1 Cl1 93.12(14)
C7 Rh1 Cl1 119.86(18)
C5 S1 C2 89.8(3)
C1 N1 C16 119.2(4)
C1 N1 Rh1 115.2(3)
C16 N1 Rh1 125.6(3)
N1 C1 C2 115.1(5)
N1 C1 H1 122.5
C2 C1 H1 122.5
C3 C2 C1 117.9(5)
C3 C2 S1 113.7(4)
C1 C2 S1 127.9(4)
C2 C3 C4 109.4(5)
C2 C3 Rh1 113.2(4)
C4 C3 Rh1 137.3(4)
C5 C4 C3 113.9(5)
C5 C4 H4 123.0
C3 C4 H4 123.0
C4 C5 S1 113.1(4)
C4 C5 H5 123.4
S1 C5 H5 123.4
C10 C6 C7 107.9(5)
C10 C6 C11 126.1(6)
C7 C6 C11 125.3(6)
C10 C6 Rh1 71.6(3)
C7 C6 Rh1 75.3(3)
C11 C6 Rh1 126.5(4)
C8 C7 C6 108.9(5)
C8 C7 C12 126.6(6)
C6 C7 C12 124.5(6)
C8 C7 Rh1 72.1(3)
C6 C7 Rh1 66.7(3)
C12 C7 Rh1 126.8(4)
C7 C8 C9 107.4(5)
C7 C8 C13 128.6(6)
C9 C8 C13 124.0(6)
C7 C8 Rh1 72.2(3)
C9 C8 Rh1 67.2(3)
C13 C8 Rh1 126.4(4)
C10 C9 C8 108.3(5)
C10 C9 C14 126.8(6)
C8 C9 C14 124.7(6)
C10 C9 Rh1 70.9(3)
C8 C9 Rh1 74.7(3)
C14 C9 Rh1 124.7(4)
C6 C10 C9 107.2(5)
C6 C10 C15 126.5(6)
C9 C10 C15 126.2(6)
C6 C10 Rh1 70.1(3)
C9 C10 Rh1 70.5(3)
C15 C10 Rh1 127.5(4)
C6 C11 H11A 109.5
C6 C11 H11B 109.5
H11A C11 H11B 109.5
C6 C11 H11C 109.5
H11A C11 H11C 109.5
H11B C11 H11C 109.5
C7 C12 H12A 109.5
C7 C12 H12B 109.5
H12A C12 H12B 109.5
C7 C12 H12C 109.5
H12A C12 H12C 109.5
H12B C12 H12C 109.5
C8 C13 H13A 109.5
C8 C13 H13B 109.5
H13A C13 H13B 109.5
C8 C13 H13C 109.5
H13A C13 H13C 109.5
H13B C13 H13C 109.5
C9 C14 H14A 109.5
C9 C14 H14B 109.5
H14A C14 H14B 109.5
C9 C14 H14C 109.5
H14A C14 H14C 109.5
H14B C14 H14C 109.5
C10 C15 H15A 109.5
C10 C15 H15B 109.5
H15A C15 H15B 109.5
C10 C15 H15C 109.5
H15A C15 H15C 109.5
H15B C15 H15C 109.5
C17 C16 C21 120.4(5)
C17 C16 N1 121.9(4)
C21 C16 N1 117.7(4)
C16 C17 C18 120.1(5)
C16 C17 H17 120.0
C18 C17 H17 120.0
C19 C18 C17 118.7(5)
C19 C18 C22 121.2(5)
C17 C18 C22 120.1(5)
C18 C19 C20 122.0(5)
C18 C19 H19 119.0
C20 C19 H19 119.0
C21 C20 C19 118.6(5)
C21 C20 C23 120.6(4)
C19 C20 C23 120.8(5)
C20 C21 C16 120.3(5)
C20 C21 H21 119.9
C16 C21 H21 119.9
C18 C22 H22A 109.5
C18 C22 H22B 109.5
H22A C22 H22B 109.5
C18 C22 H22C 109.5
H22A C22 H22C 109.5
H22B C22 H22C 109.5
C20 C23 H23A 109.5
C20 C23 H23B 109.5
H23A C23 H23B 109.5
C20 C23 H23C 109.5
H23A C23 H23C 109.5
H23B C23 H23C 109.5
Cl3 C24 Cl2 111.7(3)
Cl3 C24 H24A 109.3
Cl2 C24 H24A 109.3
Cl3 C24 H24B 109.3
Cl2 C24 H24B 109.3
H24A C24 H24B 107.9

loop_
_geom_bond_atom_site_label_1
_geom_bond_atom_site_label_2
_geom_bond_distance
Rh1 C3 2.009(5)
Rh1 N1 2.100(4)
Rh1 C6 2.116(5)
Rh1 C9 2.129(5)
Rh1 C10 2.134(5)
Rh1 C8 2.227(5)
Rh1 C7 2.229(5)
Rh1 Cl1 2.3740(13)
S1 C5 1.694(5)
S1 C2 1.718(5)
N1 C1 1.281(6)
N1 C16 1.431(6)
C1 C2 1.408(6)
C1 H1 0.9500
C2 C3 1.372(6)
C3 C4 1.406(6)
C4 C5 1.343(6)
C4 H4 0.9500
C5 H5 0.9500
C6 C10 1.395(7)
C6 C7 1.418(8)
C6 C11 1.491(7)
C7 C8 1.369(7)
C7 C12 1.511(7)
C8 C9 1.423(7)
C8 C13 1.485(7)
C9 C10 1.406(7)
C9 C14 1.488(7)
C10 C15 1.478(7)
C11 H11A 0.9800
C11 H11B 0.9800
C11 H11C 0.9800
C12 H12A 0.9800
C12 H12B 0.9800
C12 H12C 0.9800
C13 H13A 0.9800
C13 H13B 0.9800
C13 H13C 0.9800
C14 H14A 0.9800
C14 H14B 0.9800
C14 H14C 0.9800
C15 H15A 0.9800
C15 H15B 0.9800
C15 H15C 0.9800
C16 C17 1.370(6)
C16 C21 1.383(6)
C17 C18 1.379(6)
C17 H17 0.9500
C18 C19 1.376(7)
C18 C22 1.498(6)
C19 C20 1.376(6)
C19 H19 0.9500
C20 C21 1.371(6)
C20 C23 1.498(6)
C21 H21 0.9500
C22 H22A 0.9800
C22 H22B 0.9800
C22 H22C 0.9800
C23 H23A 0.9800
C23 H23B 0.9800
C23 H23C 0.9800
C24 Cl3 1.736(5)
C24 Cl2 1.748(5)
C24 H24A 0.9900
C24 H24B 0.9900

loop_
_geom_torsion_atom_site_label_1
_geom_torsion_atom_site_label_2
_geom_torsion_atom_site_label_3
_geom_torsion_atom_site_label_4
_geom_torsion
C3 Rh1 N1 C1 4.1(3)
C6 Rh1 N1 C1 -106.0(4)
C9 Rh1 N1 C1 -139.5(7)
C10 Rh1 N1 C1 -81.3(4)
C8 Rh1 N1 C1 -171.5(3)
C7 Rh1 N1 C1 -145.0(4)
Cl1 Rh1 N1 C1 94.3(3)
C3 Rh1 N1 C16 -174.1(4)
C6 Rh1 N1 C16 75.8(4)
C9 Rh1 N1 C16 42.4(8)
C10 Rh1 N1 C16 100.6(4)
C8 Rh1 N1 C16 10.3(4)
C7 Rh1 N1 C16 36.9(4)
Cl1 Rh1 N1 C16 -83.8(3)
C16 N1 C1 C2 175.9(4)
Rh1 N1 C1 C2 -2.4(5)
N1 C1 C2 C3 -1.9(7)
N1 C1 C2 S1 -172.9(4)
C5 S1 C2 C3 -1.1(4)
C5 S1 C2 C1 170.2(5)
C1 C2 C3 C4 -171.4(4)
S1 C2 C3 C4 0.8(5)
C1 C2 C3 Rh1 5.4(6)
S1 C2 C3 Rh1 177.6(2)
N1 Rh1 C3 C2 -4.8(3)
C6 Rh1 C3 C2 94.8(4)
C9 Rh1 C3 C2 165.2(3)
C10 Rh1 C3 C2 130.3(4)
C8 Rh1 C3 C2 167.9(4)
C7 Rh1 C3 C2 89.8(5)
Cl1 Rh1 C3 C2 -94.9(3)
N1 Rh1 C3 C4 170.6(5)
C6 Rh1 C3 C4 -89.8(5)
C9 Rh1 C3 C4 -19.4(6)
C10 Rh1 C3 C4 -54.3(5)
C8 Rh1 C3 C4 -16.6(8)
C7 Rh1 C3 C4 -94.8(6)
Cl1 Rh1 C3 C4 80.5(5)
C2 C3 C4 C5 0.0(6)
Rh1 C3 C4 C5 -175.6(4)
C3 C4 C5 S1 -0.8(6)
C2 S1 C5 C4 1.1(4)
C3 Rh1 C6 C10 69.1(4)
N1 Rh1 C6 C10 151.6(3)
C9 Rh1 C6 C10 -37.9(3)
C8 Rh1 C6 C10 -80.6(3)
C7 Rh1 C6 C10 -115.0(5)
Cl1 Rh1 C6 C10 -86.7(5)
C3 Rh1 C6 C7 -175.9(3)
N1 Rh1 C6 C7 -93.5(3)
C9 Rh1 C6 C7 77.1(3)
C10 Rh1 C6 C7 115.0(5)
C8 Rh1 C6 C7 34.4(3)
Cl1 Rh1 C6 C7 28.3(6)
C3 Rh1 C6 C11 -52.6(7)
N1 Rh1 C6 C11 29.9(7)
C9 Rh1 C6 C11 -159.6(7)
C10 Rh1 C6 C11 -121.7(8)
C8 Rh1 C6 C11 157.7(7)
C7 Rh1 C6 C11 123.3(8)
Cl1 Rh1 C6 C11 151.6(5)
C10 C6 C7 C8 4.8(6)
C11 C6 C7 C8 175.5(5)
Rh1 C6 C7 C8 -59.9(4)
C10 C6 C7 C12 -175.6(5)
C11 C6 C7 C12 -5.0(8)
Rh1 C6 C7 C12 119.7(5)
C10 C6 C7 Rh1 64.6(4)
C11 C6 C7 Rh1 -124.7(5)
C3 Rh1 C7 C8 128.2(4)
N1 Rh1 C7 C8 -143.8(3)
C6 Rh1 C7 C8 120.7(5)
C9 Rh1 C7 C8 37.8(3)
C10 Rh1 C7 C8 81.5(3)
Cl1 Rh1 C7 C8 -46.4(3)
C3 Rh1 C7 C6 7.5(6)
N1 Rh1 C7 C6 95.5(3)
C9 Rh1 C7 C6 -82.9(3)
C10 Rh1 C7 C6 -39.2(3)
C8 Rh1 C7 C6 -120.7(5)
Cl1 Rh1 C7 C6 -167.1(3)
C3 Rh1 C7 C12 -109.1(6)
N1 Rh1 C7 C12 -21.1(7)
C6 Rh1 C7 C12 -116.6(8)
C9 Rh1 C7 C12 160.6(7)
C10 Rh1 C7 C12 -155.8(7)
C8 Rh1 C7 C12 122.8(8)
Cl1 Rh1 C7 C12 76.3(7)
C6 C7 C8 C9 -1.6(6)
C12 C7 C8 C9 178.8(5)
Rh1 C7 C8 C9 -58.2(3)
C6 C7 C8 C13 179.3(5)
C12 C7 C8 C13 -0.2(9)
Rh1 C7 C8 C13 122.7(6)
C6 C7 C8 Rh1 56.6(4)
C12 C7 C8 Rh1 -123.0(5)
C3 Rh1 C8 C7 -122.5(5)
N1 Rh1 C8 C7 48.3(4)
C6 Rh1 C8 C7 -36.5(3)
C9 Rh1 C8 C7 -118.4(5)
C10 Rh1 C8 C7 -79.6(3)
Cl1 Rh1 C8 C7 141.0(3)
C3 Rh1 C8 C9 -4.1(6)
N1 Rh1 C8 C9 166.7(3)
C6 Rh1 C8 C9 81.9(3)
C10 Rh1 C8 C9 38.8(3)
C7 Rh1 C8 C9 118.4(5)
Cl1 Rh1 C8 C9 -100.6(3)
C3 Rh1 C8 C13 112.3(6)
N1 Rh1 C8 C13 -76.9(6)
C6 Rh1 C8 C13 -161.7(7)
C9 Rh1 C8 C13 116.4(7)
C10 Rh1 C8 C13 155.2(6)
C7 Rh1 C8 C13 -125.2(7)
Cl1 Rh1 C8 C13 15.8(6)
C7 C8 C9 C10 -2.2(6)
C13 C8 C9 C10 177.0(5)
Rh1 C8 C9 C10 -63.5(3)
C7 C8 C9 C14 -176.7(5)
C13 C8 C9 C14 2.4(8)
Rh1 C8 C9 C14 122.0(5)
C7 C8 C9 Rh1 61.3(4)
C13 C8 C9 Rh1 -119.5(5)
C3 Rh1 C9 C10 -66.1(3)
N1 Rh1 C9 C10 74.3(8)
C6 Rh1 C9 C10 37.7(3)
C8 Rh1 C9 C10 116.0(4)
C7 Rh1 C9 C10 80.4(3)
Cl1 Rh1 C9 C10 -160.5(3)
C3 Rh1 C9 C8 177.9(3)
N1 Rh1 C9 C8 -41.7(9)
C6 Rh1 C9 C8 -78.3(3)
C10 Rh1 C9 C8 -116.0(4)
C7 Rh1 C9 C8 -35.6(3)
Cl1 Rh1 C9 C8 83.6(3)
C3 Rh1 C9 C14 55.9(6)
N1 Rh1 C9 C14 -163.6(6)
C6 Rh1 C9 C14 159.8(6)
C10 Rh1 C9 C14 122.1(7)
C8 Rh1 C9 C14 -121.9(7)
C7 Rh1 C9 C14 -157.5(6)
Cl1 Rh1 C9 C14 -38.4(5)
C7 C6 C10 C9 -6.0(6)
C11 C6 C10 C9 -176.6(5)
Rh1 C6 C10 C9 61.1(4)
C7 C6 C10 C15 170.3(5)
C11 C6 C10 C15 -0.3(9)
Rh1 C6 C10 C15 -122.5(5)
C7 C6 C10 Rh1 -67.2(4)
C11 C6 C10 Rh1 122.2(6)
C8 C9 C10 C6 5.1(6)
C14 C9 C10 C6 179.5(5)
Rh1 C9 C10 C6 -60.9(4)
C8 C9 C10 C15 -171.3(5)
C14 C9 C10 C15 3.1(9)
Rh1 C9 C10 C15 122.8(5)
C8 C9 C10 Rh1 66.0(3)
C14 C9 C10 Rh1 -119.6(5)
C3 Rh1 C10 C6 -119.6(3)
N1 Rh1 C10 C6 -41.1(4)
C9 Rh1 C10 C6 117.4(4)
C8 Rh1 C10 C6 79.2(3)
C7 Rh1 C10 C6 38.8(3)
Cl1 Rh1 C10 C6 145.1(3)
C3 Rh1 C10 C9 123.0(3)
N1 Rh1 C10 C9 -158.6(3)
C6 Rh1 C10 C9 -117.4(5)
C8 Rh1 C10 C9 -38.3(3)
C7 Rh1 C10 C9 -78.6(3)
Cl1 Rh1 C10 C9 27.6(4)
C3 Rh1 C10 C15 1.7(6)
N1 Rh1 C10 C15 80.2(6)
C6 Rh1 C10 C15 121.3(7)
C9 Rh1 C10 C15 -121.2(7)
C8 Rh1 C10 C15 -159.5(7)
C7 Rh1 C10 C15 160.2(7)
Cl1 Rh1 C10 C15 -93.6(6)
C1 N1 C16 C17 40.9(7)
Rh1 N1 C16 C17 -141.1(4)
C1 N1 C16 C21 -139.8(5)
Rh1 N1 C16 C21 38.3(6)
C21 C16 C17 C18 2.6(7)
N1 C16 C17 C18 -178.1(4)
C16 C17 C18 C19 -1.7(7)
C16 C17 C18 C22 178.1(5)
C17 C18 C19 C20 0.1(8)
C22 C18 C19 C20 -179.7(5)
C18 C19 C20 C21 0.6(8)
C18 C19 C20 C23 -177.9(4)
C19 C20 C21 C16 0.3(7)
C23 C20 C21 C16 178.8(4)
C17 C16 C21 C20 -1.9(7)
N1 C16 C21 C20 178.8(4)
